data_7034640
loop_
_publ_author_name
'Murray, Niamh S.'
'Keller, Sarah'
'Constable, Edwin C.'
'Housecroft, Catherine E.'
'Neuburger, Markus'
'Prescimone, Alessandro'

_publ_section_title
;
 [Cu(N^N)(P^P)](+) complexes with 2,2':6',2''-terpyridine ligands as the
 N^N domain.
;
_journal_issue 16
_journal_name_full 'Dalton transactions (Cambridge, England : 2003)'
_journal_page_first 7626
_journal_page_last 7633
_journal_paper_doi 10.1039/c5dt00517e
_journal_volume 44
_journal_year 2015
_chemical_compound_source N.S.Murray
_chemical_formula_moiety 'C61 H51 Cu1 F6 N3 O2 P3'
_chemical_formula_sum 'C61 H51 Cu F6 N3 O2 P3'
_chemical_formula_weight 1128.55
_space_group_IT_number 14
_symmetry_cell_setting monoclinic
_symmetry_space_group_name_Hall '-P 2yn'
_symmetry_space_group_name_H-M 'P 1 21/n 1'
_atom_sites_solution_hydrogens difmap
_atom_sites_solution_primary other
_audit_creation_date 2014-10-03
_audit_creation_method CRYSTALS_ver_14.61
_audit_update_record
;
2014-12-27 deposited with the CCDC.
2015-03-19 downloaded from the CCDC.
;
_cell_angle_alpha 90
_cell_angle_beta 105.530(5)
_cell_angle_gamma 90
_cell_formula_units_Z 4
_cell_length_a 14.5733(12)
_cell_length_b 20.7239(18)
_cell_length_c 18.0544(16)
_cell_measurement_reflns_used 6585
_cell_measurement_temperature 123
_cell_measurement_theta_max 66
_cell_measurement_theta_min 3
_cell_volume 5253.6(8)
_computing_cell_refinement 'Apex2 (Bruker AXS, 2006)'
_computing_data_collection 'Apex2 (Bruker AXS, 2006)'
_computing_data_reduction 'Apex2 (Bruker AXS, 2006)'
_computing_molecular_graphics 'CAMERON (Watkin et al., 1996)'
_computing_publication_material 'CRYSTALS (Betteridge et al., 2003)'
_computing_structure_refinement 'CRYSTALS (Betteridge et al., 2003)'
_computing_structure_solution 'Superflip (Palatinus & Chapuis, 2007)'
_diffrn_ambient_temperature 123
_diffrn_measured_fraction_theta_full 0.984
_diffrn_measured_fraction_theta_max 0.984
_diffrn_measurement_device Area
_diffrn_measurement_device_type 'Bruker Kappa Apex2'
_diffrn_measurement_method '\f & \w scans'
_diffrn_radiation_monochromator graphite
_diffrn_radiation_type 'Cu K\a'
_diffrn_radiation_wavelength 1.54178
_diffrn_reflns_av_R_equivalents 0.062
_diffrn_reflns_limit_h_max 17
_diffrn_reflns_limit_h_min -17
_diffrn_reflns_limit_k_max 20
_diffrn_reflns_limit_k_min -24
_diffrn_reflns_limit_l_max 19
_diffrn_reflns_limit_l_min -21
_diffrn_reflns_number 31539
_diffrn_reflns_theta_full 66.590
_diffrn_reflns_theta_max 66.596
_diffrn_reflns_theta_min 3.476
_diffrn_standards_number 0
_exptl_absorpt_coefficient_mu 2.036
_exptl_absorpt_correction_T_max 0.90
_exptl_absorpt_correction_T_min 0.81
_exptl_absorpt_correction_type multi-scan
_exptl_absorpt_process_details 'SADABS (Siemens, 1996)'
_exptl_crystal_colour yellow
_exptl_crystal_density_diffrn 1.427
_exptl_crystal_density_method 'not measured'
_exptl_crystal_description needle
_exptl_crystal_F_000 2328
_exptl_crystal_size_max 0.150
_exptl_crystal_size_mid 0.060
_exptl_crystal_size_min 0.050
_refine_diff_density_max 1.12
_refine_diff_density_min -0.80
_refine_ls_extinction_method None
_refine_ls_goodness_of_fit_ref 0.9709
_refine_ls_hydrogen_treatment constr
_refine_ls_matrix_type full
_refine_ls_number_parameters 685
_refine_ls_number_reflns 9133
_refine_ls_number_restraints 0
_refine_ls_R_factor_all 0.0896
_refine_ls_R_factor_gt 0.0688
_refine_ls_shift/su_max 0.0005146
_refine_ls_shift/su_mean 0.0000148
_refine_ls_structure_factor_coef Fsqd
_refine_ls_weighting_details
;
 Method, part 1, Chebychev polynomial, (Watkin, 1994, Prince, 1982) 
 [weight] = 1.0/[A~0~*T~0~(x)+A~1~*T~1~(x) ... +A~n-1~]*T~n-1~(x)] 
 where A~i~ are the Chebychev coefficients listed below and x= Fcalc/Fmax 
 Method = Robust Weighting (Prince, 1982) 
 W = [weight] * [1-(deltaF/6*sigmaF)^2^]^2^ 
 A~i~ are: 
 12.2 18.4 8.88 2.26 
;
_refine_ls_weighting_scheme calc
_refine_ls_wR_factor_all 0.1962
_refine_ls_wR_factor_gt 0.1864
_refine_ls_wR_factor_ref 0.1962
_reflns_limit_h_max 16
_reflns_limit_h_min -17
_reflns_limit_k_max 24
_reflns_limit_k_min 0
_reflns_limit_l_max 21
_reflns_limit_l_min 0
_reflns_number_gt 6743
_reflns_number_total 9143
_reflns_threshold_expression I>2.0\s(I)
_oxford_diffrn_Wilson_B_factor 0.00
_oxford_diffrn_Wilson_scale 0.00
_oxford_refine_ls_r_factor_ref 0.0896
_oxford_refine_ls_scale 0.09397(4)
_oxford_reflns_number_all 9133
_oxford_reflns_threshold_expression_ref I>-10.0\s(I)
_oxford_structure_analysis_title 'nsm090_123k_0m in P2(1)/n'
_cod_data_source_file c5dt00517e2.cif
_cod_data_source_block NSM090_123K
_cod_depositor_comments
;
The following automatic conversions were performed:

'_atom_sites_solution_primary' value 'Other' changed to 'other'
according to
/usr/data/users/saulius/crontab/automatic-downloads/rss-feeds/RSC/lib/dictionaries/cif_core.dic
dictionary named 'cif_core.dic' version 2.4.2 from 2011-04-26.

Automatic conversion script
Id: cif_fix_values 3105 2015-03-04 15:46:00Z robertas 

 Adding full bibliography for 7034639--7034640.cif.
;
_cod_original_cell_volume 5253.6(5)
_cod_original_sg_symbol_H-M 'P 21/n '
_cod_original_formula_sum 'C61 H51 Cu1 F6 N3 O2 P3'
_cod_database_code 7034640

loop_
_symmetry_equiv_pos_as_xyz
x,y,z
-x,-y,-z
x+1/2,-y+1/2,z+1/2
-x+1/2,y+1/2,-z+1/2

loop_
_atom_site_label
_atom_site_type_symbol
_atom_site_fract_x
_atom_site_fract_y
_atom_site_fract_z
_atom_site_U_iso_or_equiv
_atom_site_occupancy
_atom_site_adp_type
_atom_site_refinement_flags_posn
Cu1 Cu 0.58939(5) 0.26608(3) 0.19903(4) 0.0216 1.0000 Uani .
P2 P 0.71020(8) 0.19688(5) 0.21333(6) 0.0209 1.0000 Uani .
C3 C 0.8310(3) 0.2266(2) 0.2256(3) 0.0240 1.0000 Uani .
C4 C 0.8915(4) 0.2079(2) 0.1819(3) 0.0300 1.0000 Uani .
C5 C 0.9817(4) 0.2334(3) 0.1959(3) 0.0374 1.0000 Uani .
C6 C 1.0127(4) 0.2786(3) 0.2529(3) 0.0400 1.0000 Uani .
C7 C 0.9539(4) 0.2975(3) 0.2977(3) 0.0375 1.0000 Uani .
C8 C 0.8635(4) 0.2715(2) 0.2838(3) 0.0292 1.0000 Uani .
C9 C 0.6816(3) 0.1457(2) 0.1277(3) 0.0229 1.0000 Uani .
C10 C 0.6685(3) 0.1741(2) 0.0561(3) 0.0238 1.0000 Uani .
O11 O 0.6961(2) 0.23868(15) 0.05734(17) 0.0228 1.0000 Uani .
C12 C 0.6478(3) 0.2777(2) -0.0041(3) 0.0226 1.0000 Uani .
C13 C 0.6943(4) 0.2945(2) -0.0588(3) 0.0302 1.0000 Uani .
C14 C 0.6495(4) 0.3346(2) -0.1184(3) 0.0295 1.0000 Uani .
C15 C 0.5580(4) 0.3567(2) -0.1243(3) 0.0292 1.0000 Uani .
C16 C 0.5131(3) 0.3409(2) -0.0686(3) 0.0259 1.0000 Uani .
C17 C 0.5576(3) 0.3021(2) -0.0060(3) 0.0220 1.0000 Uani .
P18 P 0.50219(8) 0.28444(5) 0.07216(6) 0.0207 1.0000 Uani .
C19 C 0.4111(3) 0.2246(2) 0.0290(3) 0.0264 1.0000 Uani .
C20 C 0.3321(4) 0.2391(3) -0.0293(3) 0.0352 1.0000 Uani .
C21 C 0.2635(4) 0.1922(3) -0.0586(3) 0.0456 1.0000 Uani .
C22 C 0.2751(4) 0.1303(3) -0.0289(3) 0.0473 1.0000 Uani .
C23 C 0.3554(4) 0.1149(3) 0.0291(3) 0.0394 1.0000 Uani .
C24 C 0.4242(4) 0.1615(2) 0.0578(3) 0.0292 1.0000 Uani .
C25 C 0.4338(3) 0.3574(2) 0.0771(3) 0.0269 1.0000 Uani .
C26 C 0.4727(4) 0.4185(2) 0.0738(3) 0.0318 1.0000 Uani .
C27 C 0.4275(4) 0.4729(3) 0.0907(3) 0.0420 1.0000 Uani .
C28 C 0.3437(5) 0.4674(3) 0.1130(3) 0.0478 1.0000 Uani .
C29 C 0.3044(5) 0.4076(3) 0.1157(3) 0.0470 1.0000 Uani .
C30 C 0.3484(4) 0.3524(3) 0.0981(3) 0.0359 1.0000 Uani .
C31 C 0.6331(3) 0.1406(2) -0.0121(3) 0.0282 1.0000 Uani .
C32 C 0.6077(4) 0.0771(3) -0.0087(3) 0.0329 1.0000 Uani .
C33 C 0.6182(4) 0.0469(2) 0.0618(3) 0.0314 1.0000 Uani .
C34 C 0.6554(3) 0.0813(2) 0.1294(3) 0.0256 1.0000 Uani .
C35 C 0.7294(3) 0.1372(2) 0.2910(3) 0.0249 1.0000 Uani .
C36 C 0.6696(4) 0.1350(3) 0.3377(3) 0.0353 1.0000 Uani .
C37 C 0.6840(5) 0.0886(3) 0.3963(3) 0.0470 1.0000 Uani .
C38 C 0.7595(5) 0.0457(3) 0.4069(3) 0.0435 1.0000 Uani .
C39 C 0.8191(4) 0.0479(3) 0.3602(3) 0.0396 1.0000 Uani .
C40 C 0.8052(4) 0.0938(2) 0.3027(3) 0.0308 1.0000 Uani .
N41 N 0.5848(3) 0.35417(18) 0.2561(2) 0.0200 1.0000 Uani .
C42 C 0.5094(3) 0.3581(2) 0.2864(3) 0.0237 1.0000 Uani .
C43 C 0.4444(3) 0.3014(2) 0.2731(3) 0.0256 1.0000 Uani .
N44 N 0.4763(3) 0.24716(19) 0.2470(2) 0.0264 1.0000 Uani .
C45 C 0.4227(4) 0.1939(3) 0.2369(3) 0.0354 1.0000 Uani .
C46 C 0.3333(5) 0.1926(3) 0.2499(4) 0.0470 1.0000 Uani .
C47 C 0.2986(5) 0.2482(3) 0.2735(4) 0.0509 1.0000 Uani .
C48 C 0.3543(4) 0.3031(3) 0.2863(3) 0.0381 1.0000 Uani .
C49 C 0.4938(4) 0.4105(2) 0.3302(3) 0.0271 1.0000 Uani .
C50 C 0.5574(3) 0.4610(2) 0.3445(3) 0.0262 1.0000 Uani .
C51 C 0.5464(4) 0.5177(2) 0.3926(3) 0.0281 1.0000 Uani .
C52 C 0.6254(4) 0.5466(2) 0.4421(3) 0.0310 1.0000 Uani .
C53 C 0.6159(4) 0.6007(3) 0.4835(3) 0.0356 1.0000 Uani .
C54 C 0.5277(5) 0.6292(3) 0.4742(3) 0.0393 1.0000 Uani .
O55 O 0.5299(4) 0.6872(2) 0.5118(3) 0.0552 1.0000 Uani .
C56 C 0.4449(6) 0.7224(3) 0.4989(5) 0.0623 1.0000 Uani .
C57 C 0.4705(7) 0.7895(3) 0.5332(5) 0.0667 1.0000 Uani .
C58 C 0.5208(6) 0.8304(3) 0.4881(4) 0.0563 1.0000 Uani .
C59 C 0.5558(8) 0.8949(4) 0.5265(6) 0.0832 1.0000 Uani .
C60 C 0.4473(5) 0.5995(3) 0.4276(4) 0.0450 1.0000 Uani .
C61 C 0.4559(4) 0.5441(3) 0.3874(3) 0.0374 1.0000 Uani .
C62 C 0.6339(3) 0.4578(2) 0.3128(3) 0.0253 1.0000 Uani .
C63 C 0.6462(3) 0.4044(2) 0.2689(3) 0.0220 1.0000 Uani .
C64 C 0.7280(3) 0.4048(2) 0.2339(3) 0.0204 1.0000 Uani .
N65 N 0.8060(3) 0.4392(2) 0.2736(2) 0.0311 1.0000 Uani .
C66 C 0.8793(4) 0.4434(3) 0.2415(3) 0.0332 1.0000 Uani .
C67 C 0.8787(4) 0.4156(3) 0.1726(3) 0.0346 1.0000 Uani .
C68 C 0.8001(4) 0.3803(3) 0.1342(3) 0.0348 1.0000 Uani .
C69 C 0.7228(3) 0.3749(2) 0.1649(3) 0.0237 1.0000 Uani .
P70 P 0.16862(11) 0.48644(8) 0.27655(11) 0.0494 1.0000 Uani .
F71 F 0.2589(3) 0.4432(2) 0.2863(3) 0.0755 1.0000 Uani .
F72 F 0.1214(3) 0.4538(3) 0.1967(3) 0.0911 1.0000 Uani .
F73 F 0.0795(4) 0.5322(3) 0.2649(6) 0.1480 1.0000 Uani .
F74 F 0.1154(4) 0.4356(3) 0.3138(3) 0.0868 1.0000 Uani .
F75 F 0.2193(4) 0.5373(3) 0.2351(5) 0.1261 1.0000 Uani .
F76 F 0.2160(4) 0.5177(5) 0.3562(5) 0.1749 1.0000 Uani .
H41 H 0.8705 0.1772 0.1418 0.0360 1.0000 Uiso R
H51 H 1.0228 0.2198 0.1661 0.0449 1.0000 Uiso R
H61 H 1.0745 0.2969 0.2616 0.0480 1.0000 Uiso R
H71 H 0.9755 0.3282 0.3376 0.0451 1.0000 Uiso R
H81 H 0.8231 0.2845 0.3146 0.0350 1.0000 Uiso R
H131 H 0.7564 0.2785 -0.0553 0.0362 1.0000 Uiso R
H141 H 0.6814 0.3472 -0.1556 0.0355 1.0000 Uiso R
H151 H 0.5262 0.3826 -0.1668 0.0351 1.0000 Uiso R
H161 H 0.4507 0.3567 -0.0728 0.0312 1.0000 Uiso R
H201 H 0.3241 0.2815 -0.0499 0.0424 1.0000 Uiso R
H211 H 0.2088 0.2027 -0.0990 0.0547 1.0000 Uiso R
H221 H 0.2279 0.0984 -0.0482 0.0569 1.0000 Uiso R
H231 H 0.3636 0.0723 0.0493 0.0473 1.0000 Uiso R
H241 H 0.4800 0.1506 0.0969 0.0350 1.0000 Uiso R
H261 H 0.5309 0.4227 0.0599 0.0382 1.0000 Uiso R
H271 H 0.4538 0.5143 0.0869 0.0505 1.0000 Uiso R
H281 H 0.3139 0.5048 0.1264 0.0573 1.0000 Uiso R
H291 H 0.2463 0.4039 0.1298 0.0564 1.0000 Uiso R
H301 H 0.3204 0.3113 0.1004 0.0433 1.0000 Uiso R
H311 H 0.6264 0.1613 -0.0602 0.0339 1.0000 Uiso R
H321 H 0.5828 0.0536 -0.0550 0.0395 1.0000 Uiso R
H331 H 0.6001 0.0030 0.0639 0.0377 1.0000 Uiso R
H341 H 0.6630 0.0605 0.1776 0.0308 1.0000 Uiso R
H361 H 0.6184 0.1647 0.3305 0.0424 1.0000 Uiso R
H371 H 0.6422 0.0865 0.4286 0.0563 1.0000 Uiso R
H381 H 0.7697 0.0146 0.4470 0.0521 1.0000 Uiso R
H391 H 0.8701 0.0179 0.3672 0.0475 1.0000 Uiso R
H401 H 0.8476 0.0959 0.2709 0.0369 1.0000 Uiso R
H451 H 0.4469 0.1556 0.2202 0.0425 1.0000 Uiso R
H461 H 0.2968 0.1540 0.2426 0.0567 1.0000 Uiso R
H471 H 0.2366 0.2489 0.2810 0.0611 1.0000 Uiso R
H481 H 0.3315 0.3416 0.3038 0.0459 1.0000 Uiso R
H491 H 0.4396 0.4112 0.3500 0.0326 1.0000 Uiso R
H521 H 0.6868 0.5287 0.4474 0.0372 1.0000 Uiso R
H531 H 0.6704 0.6186 0.5188 0.0428 1.0000 Uiso R
H561 H 0.4026 0.7016 0.5231 0.0749 1.0000 Uiso R
H562 H 0.4158 0.7257 0.4453 0.0749 1.0000 Uiso R
H571 H 0.5107 0.7848 0.5839 0.0797 1.0000 Uiso R
H572 H 0.4136 0.8109 0.5352 0.0797 1.0000 Uiso R
H581 H 0.5742 0.8071 0.4817 0.0672 1.0000 Uiso R
H582 H 0.4782 0.8388 0.4392 0.0672 1.0000 Uiso R
H591 H 0.5870 0.9184 0.4951 0.1004 1.0000 Uiso R
H592 H 0.5991 0.8873 0.5753 0.1004 1.0000 Uiso R
H593 H 0.5030 0.9190 0.5328 0.1004 1.0000 Uiso R
H601 H 0.3861 0.6174 0.4234 0.0541 1.0000 Uiso R
H611 H 0.4006 0.5238 0.3562 0.0449 1.0000 Uiso R
H621 H 0.6786 0.4923 0.3209 0.0304 1.0000 Uiso R
H661 H 0.9342 0.4668 0.2681 0.0398 1.0000 Uiso R
H671 H 0.9315 0.4205 0.1516 0.0415 1.0000 Uiso R
H681 H 0.7990 0.3597 0.0870 0.0417 1.0000 Uiso R
H691 H 0.6677 0.3513 0.1389 0.0284 1.0000 Uiso R

loop_
_atom_site_aniso_label
_atom_site_aniso_U_11
_atom_site_aniso_U_22
_atom_site_aniso_U_33
_atom_site_aniso_U_23
_atom_site_aniso_U_13
_atom_site_aniso_U_12
Cu1 0.0237(4) 0.0194(3) 0.0215(3) -0.0014(3) 0.0056(3) 0.0012(3)
P2 0.0231(6) 0.0188(6) 0.0190(6) -0.0003(4) 0.0025(4) 0.0019(4)
C3 0.024(2) 0.022(2) 0.022(2) 0.0019(18) -0.0001(18) 0.0011(19)
C4 0.028(3) 0.030(3) 0.029(3) 0.000(2) 0.002(2) 0.006(2)
C5 0.032(3) 0.040(3) 0.041(3) 0.006(3) 0.011(2) 0.003(2)
C6 0.029(3) 0.037(3) 0.048(3) 0.006(3) 0.000(2) -0.005(2)
C7 0.034(3) 0.031(3) 0.038(3) 0.001(2) -0.008(2) -0.001(2)
C8 0.033(3) 0.025(3) 0.025(2) 0.002(2) 0.000(2) 0.003(2)
C9 0.018(2) 0.024(2) 0.025(2) -0.0033(19) 0.0039(18) 0.0033(18)
C10 0.020(2) 0.026(2) 0.024(2) -0.0012(19) 0.0024(18) 0.0064(18)
O11 0.0237(16) 0.0225(16) 0.0204(16) 0.0005(13) 0.0024(13) 0.0019(13)
C12 0.023(2) 0.024(2) 0.018(2) 0.0008(18) 0.0012(17) 0.0030(18)
C13 0.029(3) 0.032(3) 0.031(3) -0.003(2) 0.009(2) 0.000(2)
C14 0.039(3) 0.027(3) 0.026(2) 0.004(2) 0.015(2) 0.000(2)
C15 0.044(3) 0.021(2) 0.021(2) 0.0004(19) 0.005(2) 0.001(2)
C16 0.028(2) 0.022(2) 0.025(2) -0.0027(19) 0.0023(19) 0.0006(19)
C17 0.026(2) 0.019(2) 0.020(2) -0.0016(18) 0.0047(18) -0.0018(18)
P18 0.0211(6) 0.0200(6) 0.0199(6) -0.0009(4) 0.0037(4) 0.0010(4)
C19 0.027(2) 0.028(3) 0.027(2) -0.009(2) 0.012(2) -0.008(2)
C20 0.045(3) 0.041(3) 0.020(2) -0.002(2) 0.009(2) -0.012(2)
C21 0.033(3) 0.070(4) 0.030(3) -0.003(3) 0.001(2) -0.020(3)
C22 0.049(4) 0.059(4) 0.037(3) -0.017(3) 0.015(3) -0.032(3)
C23 0.051(3) 0.034(3) 0.039(3) -0.009(2) 0.021(3) -0.010(3)
C24 0.031(3) 0.030(3) 0.029(3) -0.009(2) 0.012(2) -0.003(2)
C25 0.026(2) 0.031(3) 0.021(2) -0.0036(19) 0.0014(19) 0.009(2)
C26 0.031(3) 0.027(3) 0.033(3) -0.008(2) 0.000(2) 0.004(2)
C27 0.044(3) 0.032(3) 0.043(3) -0.008(2) 0.000(3) 0.009(2)
C28 0.056(4) 0.044(4) 0.039(3) -0.010(3) 0.006(3) 0.027(3)
C29 0.049(4) 0.058(4) 0.038(3) 0.006(3) 0.020(3) 0.028(3)
C30 0.039(3) 0.043(3) 0.028(3) 0.004(2) 0.013(2) 0.009(2)
C31 0.029(3) 0.030(3) 0.024(2) -0.002(2) 0.003(2) 0.006(2)
C32 0.034(3) 0.033(3) 0.028(3) -0.011(2) 0.002(2) 0.005(2)
C33 0.038(3) 0.020(2) 0.032(3) -0.001(2) 0.003(2) 0.001(2)
C34 0.026(2) 0.020(2) 0.027(2) 0.0045(19) 0.0004(19) 0.0056(19)
C35 0.031(3) 0.020(2) 0.020(2) -0.0031(18) 0.0014(19) -0.0010(19)
C36 0.049(3) 0.026(3) 0.032(3) 0.001(2) 0.013(2) 0.005(2)
C37 0.076(5) 0.036(3) 0.034(3) 0.004(2) 0.025(3) 0.002(3)
C38 0.068(4) 0.028(3) 0.026(3) 0.005(2) -0.003(3) -0.004(3)
C39 0.039(3) 0.027(3) 0.041(3) 0.001(2) -0.011(2) -0.003(2)
C40 0.026(2) 0.024(2) 0.035(3) 0.001(2) -0.004(2) -0.001(2)
N41 0.0192(18) 0.0211(19) 0.0188(18) 0.0005(15) 0.0037(14) 0.0018(15)
C42 0.029(2) 0.020(2) 0.022(2) 0.0018(18) 0.0066(19) 0.0010(19)
C43 0.030(3) 0.025(2) 0.025(2) 0.0009(19) 0.012(2) -0.001(2)
N44 0.029(2) 0.024(2) 0.028(2) 0.0003(16) 0.0111(17) -0.0029(16)
C45 0.049(3) 0.025(3) 0.037(3) -0.003(2) 0.020(3) -0.006(2)
C46 0.058(4) 0.034(3) 0.060(4) -0.009(3) 0.035(3) -0.019(3)
C47 0.047(4) 0.047(4) 0.072(4) -0.006(3) 0.040(3) -0.013(3)
C48 0.040(3) 0.031(3) 0.052(3) -0.002(2) 0.027(3) -0.005(2)
C49 0.030(3) 0.026(2) 0.027(2) -0.0006(19) 0.010(2) 0.003(2)
C50 0.030(2) 0.025(2) 0.022(2) 0.0019(19) 0.0047(19) 0.002(2)
C51 0.035(3) 0.023(2) 0.030(3) -0.002(2) 0.014(2) 0.002(2)
C52 0.037(3) 0.026(3) 0.032(3) -0.004(2) 0.014(2) -0.002(2)
C53 0.050(3) 0.032(3) 0.028(3) -0.006(2) 0.017(2) -0.008(2)
C54 0.066(4) 0.024(3) 0.037(3) -0.005(2) 0.030(3) -0.002(3)
O55 0.084(3) 0.038(2) 0.055(3) -0.014(2) 0.037(2) 0.006(2)
C56 0.072(5) 0.049(4) 0.086(5) -0.015(4) 0.055(4) -0.003(3)
C57 0.106(6) 0.039(4) 0.078(5) -0.024(3) 0.063(5) -0.009(4)
C58 0.075(5) 0.044(4) 0.061(4) -0.007(3) 0.037(4) 0.003(3)
C59 0.121(8) 0.052(5) 0.097(7) -0.016(4) 0.063(6) -0.023(5)
C60 0.050(4) 0.038(3) 0.059(4) -0.005(3) 0.035(3) 0.005(3)
C61 0.035(3) 0.038(3) 0.043(3) -0.003(2) 0.016(2) 0.001(2)
C62 0.029(2) 0.023(2) 0.022(2) 0.0018(18) 0.0023(19) 0.0012(19)
C63 0.024(2) 0.020(2) 0.020(2) 0.0040(17) 0.0022(18) 0.0031(18)
C64 0.019(2) 0.015(2) 0.026(2) -0.0005(17) 0.0037(18) 0.0016(17)
N65 0.026(2) 0.028(2) 0.036(2) -0.0029(18) 0.0036(18) -0.0029(17)
C66 0.023(2) 0.033(3) 0.040(3) 0.004(2) 0.003(2) -0.003(2)
C67 0.031(3) 0.035(3) 0.042(3) 0.008(2) 0.018(2) 0.009(2)
C68 0.045(3) 0.031(3) 0.028(3) 0.001(2) 0.009(2) 0.009(2)
C69 0.031(2) 0.019(2) 0.020(2) 0.0019(18) 0.0045(19) 0.0009(19)
P70 0.0336(8) 0.0436(9) 0.0769(12) -0.0151(8) 0.0251(8) -0.0004(7)
F71 0.045(2) 0.069(3) 0.106(4) -0.008(3) 0.008(2) 0.021(2)
F72 0.057(3) 0.142(5) 0.070(3) -0.015(3) 0.010(2) -0.016(3)
F73 0.055(3) 0.072(4) 0.330(11) -0.032(5) 0.074(5) 0.007(3)
F74 0.080(3) 0.116(4) 0.072(3) 0.013(3) 0.033(3) -0.022(3)
F75 0.080(4) 0.078(4) 0.242(8) 0.042(4) 0.079(5) 0.003(3)
F76 0.085(4) 0.270(10) 0.190(7) -0.187(8) 0.071(4) -0.064(5)

loop_
_atom_type_symbol
_atom_type_scat_dispersion_real
_atom_type_scat_dispersion_imag
_atom_type_scat_Cromer_Mann_a1
_atom_type_scat_Cromer_Mann_b1
_atom_type_scat_Cromer_Mann_a2
_atom_type_scat_Cromer_Mann_b2
_atom_type_scat_Cromer_Mann_a3
_atom_type_scat_Cromer_Mann_b3
_atom_type_scat_Cromer_Mann_a4
_atom_type_scat_Cromer_Mann_b4
_atom_type_scat_Cromer_Mann_c
_atom_type_scat_source
C 0.0181 0.0091 2.3100 20.8439 1.0200 10.2075 1.5886 0.5687 0.8650 51.6512 0.2156 'International Tables Vol C 4.2.6.8 and 6.1.1.4'
H 0.0000 0.0000 0.4930 10.5109 0.3229 26.1257 0.1402 3.1424 0.0408 57.7998 0.0030 'International Tables Vol C 4.2.6.8 and 6.1.1.4'
N 0.0311 0.0180 12.2126 0.0057 3.1322 9.8933 2.0125 28.9975 1.1663 0.5826 -11.5290 'International Tables Vol C 4.2.6.8 and 6.1.1.4'
O 0.0492 0.0322 3.0485 13.2771 2.2868 5.7011 1.5463 0.3239 0.8670 32.9089 0.2508 'International Tables Vol C 4.2.6.8 and 6.1.1.4'
F 0.0727 0.0534 3.5392 10.2825 2.6412 4.2944 1.5170 0.2615 1.0243 26.1476 0.2776 'International Tables Vol C 4.2.6.8 and 6.1.1.4'
P 0.2955 0.4335 6.4345 1.9067 4.1791 27.1570 1.7800 0.5260 1.4908 68.1645 1.1149 'International Tables Vol C 4.2.6.8 and 6.1.1.4'
Cu -1.9646 0.5888 13.3380 3.5828 7.1676 0.2470 5.6158 11.3966 1.6735 64.8126 1.1910 'International Tables Vol C 4.2.6.8 and 6.1.1.4'

loop_
_geom_angle_atom_site_label_1
_geom_angle_atom_site_label_2
_geom_angle_atom_site_label_3
_geom_angle
_geom_angle_publ_flag
P2 Cu1 P18 115.07(5) yes
P2 Cu1 N41 128.90(11) yes
P18 Cu1 N41 104.97(10) yes
P2 Cu1 N44 121.04(12) yes
P18 Cu1 N44 98.89(12) yes
N41 Cu1 N44 80.12(15) yes
Cu1 P2 C3 120.25(16) yes
Cu1 P2 C9 106.32(15) yes
C3 P2 C9 107.0(2) yes
Cu1 P2 C35 118.43(16) yes
C3 P2 C35 101.0(2) yes
C9 P2 C35 102.1(2) yes
P2 C3 C4 125.3(4) yes
P2 C3 C8 116.2(4) yes
C4 C3 C8 118.5(5) yes
C3 C4 C5 120.6(5) yes
C3 C4 H41 119.7 no
C5 C4 H41 119.7 no
C4 C5 C6 120.4(5) yes
C4 C5 H51 119.8 no
C6 C5 H51 119.8 no
C5 C6 C7 120.0(5) yes
C5 C6 H61 120.0 no
C7 C6 H61 120.0 no
C6 C7 C8 119.5(5) yes
C6 C7 H71 120.2 no
C8 C7 H71 120.2 no
C3 C8 C7 120.9(5) yes
C3 C8 H81 119.6 no
C7 C8 H81 119.5 no
P2 C9 C10 119.1(4) yes
P2 C9 C34 122.6(4) yes
C10 C9 C34 117.3(4) yes
C9 C10 O11 115.2(4) yes
C9 C10 C31 122.8(5) yes
O11 C10 C31 122.0(4) yes
C10 O11 C12 117.4(3) yes
O11 C12 C13 118.2(4) yes
O11 C12 C17 119.8(4) yes
C13 C12 C17 121.8(4) yes
C12 C13 C14 119.3(5) yes
C12 C13 H131 120.3 no
C14 C13 H131 120.4 no
C13 C14 C15 120.2(5) yes
C13 C14 H141 119.9 no
C15 C14 H141 119.9 no
C14 C15 C16 120.1(4) yes
C14 C15 H151 120.0 no
C16 C15 H151 120.0 no
C15 C16 C17 121.2(5) yes
C15 C16 H161 119.4 no
C17 C16 H161 119.4 no
C12 C17 C16 117.2(4) yes
C12 C17 P18 120.8(3) yes
C16 C17 P18 122.0(4) yes
C17 P18 Cu1 123.31(15) yes
C17 P18 C19 103.0(2) yes
Cu1 P18 C19 116.69(17) yes
C17 P18 C25 103.3(2) yes
Cu1 P18 C25 104.33(15) yes
C19 P18 C25 103.8(2) yes
P18 C19 C20 122.9(4) yes
P18 C19 C24 117.6(4) yes
C20 C19 C24 119.5(5) yes
C19 C20 C21 120.7(5) yes
C19 C20 H201 119.6 no
C21 C20 H201 119.7 no
C20 C21 C22 119.9(6) yes
C20 C21 H211 120.0 no
C22 C21 H211 120.1 no
C21 C22 C23 119.9(5) yes
C21 C22 H221 120.1 no
C23 C22 H221 120.0 no
C22 C23 C24 120.2(6) yes
C22 C23 H231 119.9 no
C24 C23 H231 119.8 no
C19 C24 C23 119.8(5) yes
C19 C24 H241 120.1 no
C23 C24 H241 120.1 no
P18 C25 C26 121.1(4) yes
P18 C25 C30 119.3(4) yes
C26 C25 C30 118.7(5) yes
C25 C26 C27 120.6(5) yes
C25 C26 H261 119.7 no
C27 C26 H261 119.7 no
C26 C27 C28 120.4(6) yes
C26 C27 H271 119.8 no
C28 C27 H271 119.8 no
C27 C28 C29 119.4(5) yes
C27 C28 H281 120.3 no
C29 C28 H281 120.3 no
C28 C29 C30 120.9(6) yes
C28 C29 H291 119.5 no
C30 C29 H291 119.5 no
C25 C30 C29 120.0(6) yes
C25 C30 H301 120.0 no
C29 C30 H301 120.0 no
C10 C31 C32 118.7(5) yes
C10 C31 H311 120.7 no
C32 C31 H311 120.6 no
C31 C32 C33 120.4(5) yes
C31 C32 H321 119.8 no
C33 C32 H321 119.8 no
C32 C33 C34 119.6(5) yes
C32 C33 H331 120.2 no
C34 C33 H331 120.2 no
C33 C34 C9 121.2(4) yes
C33 C34 H341 119.4 no
C9 C34 H341 119.4 no
P2 C35 C36 120.2(4) yes
P2 C35 C40 120.1(4) yes
C36 C35 C40 119.7(5) yes
C35 C36 C37 119.8(5) yes
C35 C36 H361 120.1 no
C37 C36 H361 120.1 no
C36 C37 C38 119.8(6) yes
C36 C37 H371 120.1 no
C38 C37 H371 120.1 no
C37 C38 C39 120.4(5) yes
C37 C38 H381 119.8 no
C39 C38 H381 119.8 no
C38 C39 C40 119.8(5) yes
C38 C39 H391 120.1 no
C40 C39 H391 120.1 no
C35 C40 C39 120.5(5) yes
C35 C40 H401 119.8 no
C39 C40 H401 119.8 no
Cu1 N41 C42 112.6(3) yes
Cu1 N41 C63 130.2(3) yes
C42 N41 C63 117.1(4) yes
N41 C42 C43 116.0(4) yes
N41 C42 C49 123.2(4) yes
C43 C42 C49 120.7(4) yes
C42 C43 N44 116.7(4) yes
C42 C43 C48 122.7(4) yes
N44 C43 C48 120.5(5) yes
C43 N44 Cu1 111.8(3) yes
C43 N44 C45 119.5(4) yes
Cu1 N44 C45 126.5(3) yes
N44 C45 C46 122.4(5) yes
N44 C45 H451 118.8 no
C46 C45 H451 118.8 no
C45 C46 C47 118.5(5) yes
C45 C46 H461 120.7 no
C47 C46 H461 120.8 no
C46 C47 C48 119.7(6) yes
C46 C47 H471 120.1 no
C48 C47 H471 120.1 no
C43 C48 C47 119.2(5) yes
C43 C48 H481 120.4 no
C47 C48 H481 120.4 no
C42 C49 C50 119.5(4) yes
C42 C49 H491 120.2 no
C50 C49 H491 120.3 no
C49 C50 C51 122.3(4) yes
C49 C50 C62 117.7(4) yes
C51 C50 C62 120.0(4) yes
C50 C51 C52 120.9(4) yes
C50 C51 C61 120.8(5) yes
C52 C51 C61 118.3(5) yes
C51 C52 C53 121.0(5) yes
C51 C52 H521 119.5 no
C53 C52 H521 119.5 no
C52 C53 C54 120.5(5) yes
C52 C53 H531 119.8 no
C54 C53 H531 119.8 no
C53 C54 O55 114.5(5) yes
C53 C54 C60 119.3(5) yes
O55 C54 C60 126.1(6) yes
C54 O55 C56 118.0(6) yes
O55 C56 C57 107.3(7) yes
O55 C56 H561 110.1 no
C57 C56 H561 110.1 no
O55 C56 H562 110.0 no
C57 C56 H562 110.0 no
H561 C56 H562 109.5 no
C56 C57 C58 113.4(5) yes
C56 C57 H571 108.4 no
C58 C57 H571 108.6 no
C56 C57 H572 108.6 no
C58 C57 H572 108.4 no
H571 C57 H572 109.5 no
C57 C58 C59 113.6(6) yes
C57 C58 H581 108.4 no
C59 C58 H581 108.4 no
C57 C58 H582 108.5 no
C59 C58 H582 108.5 no
H581 C58 H582 109.5 no
C58 C59 H591 109.5 no
C58 C59 H592 109.5 no
H591 C59 H592 109.5 no
C58 C59 H593 109.4 no
H591 C59 H593 109.5 no
H592 C59 H593 109.5 no
C54 C60 C61 120.4(5) yes
C54 C60 H601 119.8 no
C61 C60 H601 119.8 no
C51 C61 C60 120.2(5) yes
C51 C61 H611 119.9 no
C60 C61 H611 119.9 no
C50 C62 C63 120.7(4) yes
C50 C62 H621 119.7 no
C63 C62 H621 119.7 no
C62 C63 N41 121.8(4) yes
C62 C63 C64 118.2(4) yes
N41 C63 C64 119.9(4) yes
C63 C64 N65 115.3(4) yes
C63 C64 C69 121.7(4) yes
N65 C64 C69 123.0(4) yes
C64 N65 C66 116.8(4) yes
N65 C66 C67 123.5(5) yes
N65 C66 H661 118.3 no
C67 C66 H661 118.3 no
C66 C67 C68 118.8(5) yes
C66 C67 H671 120.6 no
C68 C67 H671 120.6 no
C67 C68 C69 119.7(5) yes
C67 C68 H681 120.1 no
C69 C68 H681 120.1 no
C68 C69 C64 118.2(5) yes
C68 C69 H691 120.9 no
C64 C69 H691 120.9 no
F71 P70 F72 90.3(3) yes
F71 P70 F73 177.6(4) yes
F72 P70 F73 89.6(4) yes
F71 P70 F74 93.7(3) yes
F72 P70 F74 87.6(3) yes
F73 P70 F74 88.7(3) yes
F71 P70 F75 87.1(3) yes
F72 P70 F75 89.9(4) yes
F73 P70 F75 90.5(4) yes
F74 P70 F75 177.4(4) yes
F71 P70 F76 89.0(4) yes
F72 P70 F76 179.1(5) yes
F73 P70 F76 91.1(5) yes
F74 P70 F76 91.8(4) yes
F75 P70 F76 90.6(5) yes

loop_
_geom_bond_atom_site_label_1
_geom_bond_atom_site_label_2
_geom_bond_distance
_geom_bond_publ_flag
Cu1 P2 2.2316(13) yes
Cu1 P18 2.3341(13) yes
Cu1 N41 2.106(4) yes
Cu1 N44 2.094(4) yes
P2 C3 1.821(5) yes
P2 C9 1.829(5) yes
P2 C35 1.834(5) yes
C3 C4 1.387(7) yes
C3 C8 1.388(7) yes
C4 C5 1.377(8) yes
C4 H41 0.950 no
C5 C6 1.376(8) yes
C5 H51 0.950 no
C6 C7 1.382(9) yes
C6 H61 0.950 no
C7 C8 1.384(8) yes
C7 H71 0.950 no
C8 H81 0.950 no
C9 C10 1.385(7) yes
C9 C34 1.390(7) yes
C10 O11 1.396(6) yes
C10 C31 1.386(7) yes
O11 C12 1.400(5) yes
C12 C13 1.384(7) yes
C12 C17 1.400(7) yes
C13 C14 1.378(7) yes
C13 H131 0.950 no
C14 C15 1.387(7) yes
C14 H141 0.950 no
C15 C16 1.378(7) yes
C15 H151 0.950 no
C16 C17 1.398(7) yes
C16 H161 0.950 no
C17 P18 1.840(5) yes
P18 C19 1.831(5) yes
P18 C25 1.826(5) yes
C19 C20 1.369(8) yes
C19 C24 1.402(7) yes
C20 C21 1.393(8) yes
C20 H201 0.950 no
C21 C22 1.384(10) yes
C21 H211 0.950 no
C22 C23 1.382(9) yes
C22 H221 0.950 no
C23 C24 1.389(7) yes
C23 H231 0.950 no
C24 H241 0.950 no
C25 C26 1.396(7) yes
C25 C30 1.399(7) yes
C26 C27 1.380(7) yes
C26 H261 0.950 no
C27 C28 1.391(9) yes
C27 H271 0.950 no
C28 C29 1.372(10) yes
C28 H281 0.950 no
C29 C30 1.388(8) yes
C29 H291 0.950 no
C30 H301 0.950 no
C31 C32 1.374(8) yes
C31 H311 0.950 no
C32 C33 1.391(7) yes
C32 H321 0.950 no
C33 C34 1.392(7) yes
C33 H331 0.950 no
C34 H341 0.950 no
C35 C36 1.366(7) yes
C35 C40 1.396(7) yes
C36 C37 1.403(8) yes
C36 H361 0.950 no
C37 C38 1.387(9) yes
C37 H371 0.950 no
C38 C39 1.365(9) yes
C38 H381 0.950 no
C39 C40 1.384(8) yes
C39 H391 0.950 no
C40 H401 0.950 no
N41 C42 1.355(6) yes
N41 C63 1.352(6) yes
C42 C43 1.487(7) yes
C42 C49 1.399(7) yes
C43 N44 1.349(6) yes
C43 C48 1.396(7) yes
N44 C45 1.336(7) yes
C45 C46 1.385(8) yes
C45 H451 0.950 no
C46 C47 1.371(9) yes
C46 H461 0.950 no
C47 C48 1.380(8) yes
C47 H471 0.950 no
C48 H481 0.950 no
C49 C50 1.377(7) yes
C49 H491 0.950 no
C50 C51 1.495(7) yes
C50 C62 1.384(7) yes
C51 C52 1.390(7) yes
C51 C61 1.408(7) yes
C52 C53 1.375(7) yes
C52 H521 0.950 no
C53 C54 1.383(9) yes
C53 H531 0.950 no
C54 O55 1.376(7) yes
C54 C60 1.390(9) yes
O55 C56 1.402(9) yes
C56 C57 1.529(9) yes
C56 H561 0.950 no
C56 H562 0.950 no
C57 C58 1.496(9) yes
C57 H571 0.950 no
C57 H572 0.950 no
C58 C59 1.528(10) yes
C58 H581 0.950 no
C58 H582 0.950 no
C59 H591 0.950 no
C59 H592 0.950 no
C59 H593 0.950 no
C60 C61 1.381(8) yes
C60 H601 0.950 no
C61 H611 0.950 no
C62 C63 1.400(7) yes
C62 H621 0.950 no
C63 C64 1.491(6) yes
C64 N65 1.371(6) yes
C64 C69 1.376(6) yes
N65 C66 1.347(7) yes
C66 C67 1.369(8) yes
C66 H661 0.950 no
C67 C68 1.379(8) yes
C67 H671 0.950 no
C68 C69 1.387(7) yes
C68 H681 0.950 no
C69 H691 0.950 no
P70 F71 1.562(4) yes
P70 F72 1.574(5) yes
P70 F73 1.577(5) yes
P70 F74 1.563(5) yes
P70 F75 1.585(6) yes
P70 F76 1.559(6) yes
